data_4001835
loop_
_publ_author_name
'Chen, Xu-Lin'
'Yu, Rongmin'
'Zhang, Qi-Kai'
'Zhou, Liu-Jiang'
'Wu, Xiao-Yuan'
'Zhang, Qing'
'Lu, Can-Zhong'

_publ_section_title
;
 Rational Design of Strongly Blue-Emitting Cuprous Complexes with
 Thermally Activated Delayed Fluorescence and Application in
 Solution-Processed OLEDs
;
_journal_issue 19
_journal_name_full 'Chemistry of Materials'
_journal_page_first 3910
_journal_paper_doi 10.1021/cm4024309
_journal_volume 25
_journal_year 2013
_chemical_formula_moiety 'C45 H34 B Cu F7 N3 O P2'
_chemical_formula_sum 'C45 H34 B Cu F7 N3 O P2'
_chemical_formula_weight 902.04
_chemical_name_systematic
; 
 ? 
;
_space_group_IT_number 2
_symmetry_cell_setting triclinic
_symmetry_space_group_name_Hall '-P 1'
_symmetry_space_group_name_H-M 'P -1'
_atom_sites_solution_hydrogens geom
_atom_sites_solution_primary direct
_atom_sites_solution_secondary difmap
_audit_creation_method SHELXL-97
_cell_angle_alpha 95.740(14)
_cell_angle_beta 90.447(15)
_cell_angle_gamma 109.394(15)
_cell_formula_units_Z 2
_cell_length_a 9.846(3)
_cell_length_b 13.394(5)
_cell_length_c 17.194(5)
_cell_measurement_reflns_used 11151
_cell_measurement_temperature 293(2)
_cell_measurement_theta_max 27.4546
_cell_measurement_theta_min 2.0413
_cell_volume 2126.1(12)
_computing_structure_refinement 'SHELXL-97 (Sheldrick, 1997)'
_computing_structure_solution 'SHELXS-97 (Sheldrick, 1990)'
_diffrn_ambient_temperature 293(2)
_diffrn_detector_area_resol_mean 28.5714
_diffrn_measured_fraction_theta_full 0.987
_diffrn_measured_fraction_theta_max 0.987
_diffrn_measurement_device_type Saturn724
_diffrn_measurement_method CCD_Profile_fitting
_diffrn_radiation_monochromator graphite
_diffrn_radiation_source 'fine-focus sealed tube'
_diffrn_radiation_type MoK\a
_diffrn_radiation_wavelength 0.71073
_diffrn_reflns_av_R_equivalents 0.0618
_diffrn_reflns_av_sigmaI/netI 0.1042
_diffrn_reflns_limit_h_max 12
_diffrn_reflns_limit_h_min -12
_diffrn_reflns_limit_k_max 17
_diffrn_reflns_limit_k_min -17
_diffrn_reflns_limit_l_max 22
_diffrn_reflns_limit_l_min -22
_diffrn_reflns_number 18493
_diffrn_reflns_theta_full 27.44
_diffrn_reflns_theta_max 27.44
_diffrn_reflns_theta_min 2.11
_exptl_absorpt_coefficient_mu 0.658
_exptl_absorpt_correction_T_max 0.9371
_exptl_absorpt_correction_T_min 0.8796
_exptl_absorpt_correction_type multi-scan
_exptl_crystal_colour Colorless
_exptl_crystal_density_diffrn 1.409
_exptl_crystal_density_method 'not measured'
_exptl_crystal_description Prism
_exptl_crystal_F_000 920
_exptl_crystal_size_max 0.20
_exptl_crystal_size_mid 0.20
_exptl_crystal_size_min 0.20
_refine_diff_density_max 0.847
_refine_diff_density_min -1.203
_refine_diff_density_rms 0.238
_refine_ls_extinction_method none
_refine_ls_goodness_of_fit_ref 1.108
_refine_ls_hydrogen_treatment constr
_refine_ls_matrix_type full
_refine_ls_number_parameters 541
_refine_ls_number_reflns 9586
_refine_ls_number_restraints 0
_refine_ls_restrained_S_all 1.108
_refine_ls_R_factor_all 0.1350
_refine_ls_R_factor_gt 0.0852
_refine_ls_shift/su_max 0.000
_refine_ls_shift/su_mean 0.000
_refine_ls_structure_factor_coef Fsqd
_refine_ls_weighting_details 'calc w=1/[\s^2^(Fo^2^)+(0.1960P)^2^+0.0000P] where P=(Fo^2^+2Fc^2^)/3'
_refine_ls_weighting_scheme calc
_refine_ls_wR_factor_gt 0.2467
_refine_ls_wR_factor_ref 0.3435
_reflns_number_gt 6419
_reflns_number_total 9586
_reflns_threshold_expression >2sigma(I)
_cod_data_source_file cm4024309_si_004.cif
_cod_data_source_block xl
_cod_depositor_comments
;
The following automatic conversions were performed:

'_exptl_absorpt_correction_type' value 'Multi-scan' changed to
'multi-scan' according to
/home/saulius/struct/CIF-dictionaries/cif_core.dic dictionary named
'cif_core.dic' version 2.4.2 from 2011-04-26.

Automatic conversion script
Id: cif_fix_values 1891 2012-01-12 08:04:46Z andrius 
;
_cod_original_cell_volume 2126.2(12)
_cod_original_sg_symbol_H-M P-1
_cod_database_code 4001835

loop_
_symmetry_equiv_pos_as_xyz
'x, y, z'
'-x, -y, -z'

loop_
_atom_site_label
_atom_site_type_symbol
_atom_site_fract_x
_atom_site_fract_y
_atom_site_fract_z
_atom_site_U_iso_or_equiv
_atom_site_adp_type
_atom_site_occupancy
_atom_site_symmetry_multiplicity
_atom_site_calc_flag
_atom_site_refinement_flags
Cu Cu 0.94315(7) 0.31526(5) 0.27858(4) 0.0419(3) Uani 1 1 d .
P1 P 0.93874(15) 0.38237(12) 0.16279(8) 0.0393(3) Uani 1 1 d .
P2 P 1.13991(16) 0.26574(12) 0.30232(8) 0.0430(4) Uani 1 1 d .
O1 O 1.0685(5) 0.2227(3) 0.1296(2) 0.0504(10) Uani 1 1 d .
N1 N 0.8776(6) 0.3957(4) 0.3743(3) 0.0470(11) Uani 1 1 d .
N2 N 0.7092(6) 0.2277(4) 0.3802(3) 0.0536(12) Uani 1 1 d .
N3 N 0.7554(5) 0.1938(4) 0.3114(3) 0.0496(12) Uani 1 1 d .
C1 C 0.7065(11) 0.0209(6) 0.2346(5) 0.082(2) Uani 1 1 d .
C2 C 0.6826(8) 0.0885(5) 0.3014(5) 0.0647(18) Uani 1 1 d .
C3 C 0.5907(11) 0.0570(7) 0.3626(6) 0.095(3) Uani 1 1 d .
H3A H 0.5284 -0.0111 0.3682 0.114 Uiso 1 1 calc R
C4 C 0.6113(10) 0.1463(8) 0.4120(6) 0.092(3) Uani 1 1 d .
H4A H 0.5667 0.1512 0.4591 0.111 Uiso 1 1 calc R
C5 C 0.7638(6) 0.3386(5) 0.4091(3) 0.0464(13) Uani 1 1 d .
C6 C 0.6961(8) 0.3803(7) 0.4689(4) 0.0641(18) Uani 1 1 d .
H6A H 0.6171 0.3369 0.4928 0.077 Uiso 1 1 calc R
C7 C 0.7508(9) 0.4871(6) 0.4906(4) 0.0668(19) Uani 1 1 d .
H7A H 0.7083 0.5179 0.5298 0.080 Uiso 1 1 calc R
C8 C 0.8671(9) 0.5489(6) 0.4553(4) 0.0648(18) Uani 1 1 d .
H8A H 0.9034 0.6221 0.4692 0.078 Uiso 1 1 calc R
C9 C 0.9304(7) 0.5003(5) 0.3981(4) 0.0528(14) Uani 1 1 d .
H9A H 1.0125 0.5419 0.3754 0.063 Uiso 1 1 calc R
C10 C 0.8073(6) 0.2976(5) 0.0880(3) 0.0452(12) Uani 1 1 d .
C11 C 0.6729(7) 0.2365(5) 0.1099(4) 0.0589(16) Uani 1 1 d .
H11A H 0.6528 0.2362 0.1626 0.071 Uiso 1 1 calc R
C12 C 0.5688(8) 0.1762(7) 0.0548(6) 0.084(3) Uani 1 1 d .
H12A H 0.4783 0.1358 0.0699 0.101 Uiso 1 1 calc R
C13 C 0.6003(11) 0.1763(7) -0.0232(6) 0.092(3) Uani 1 1 d .
H13A H 0.5301 0.1347 -0.0605 0.110 Uiso 1 1 calc R
C14 C 0.7307(10) 0.2352(6) -0.0471(5) 0.074(2) Uani 1 1 d .
H14A H 0.7494 0.2353 -0.1001 0.089 Uiso 1 1 calc R
C15 C 0.8351(8) 0.2950(5) 0.0088(4) 0.0544(15) Uani 1 1 d .
H15A H 0.9257 0.3343 -0.0068 0.065 Uiso 1 1 calc R
C16 C 0.9123(6) 0.5115(4) 0.1629(3) 0.0416(12) Uani 1 1 d .
C17 C 0.9923(8) 0.5956(5) 0.2180(4) 0.0578(16) Uani 1 1 d .
H17A H 1.0568 0.5848 0.2533 0.069 Uiso 1 1 calc R
C18 C 0.9757(8) 0.6948(5) 0.2200(4) 0.0621(17) Uani 1 1 d .
H18A H 1.0310 0.7509 0.2554 0.074 Uiso 1 1 calc R
C19 C 0.8767(9) 0.7098(6) 0.1691(5) 0.0672(19) Uani 1 1 d .
H19A H 0.8621 0.7751 0.1719 0.081 Uiso 1 1 calc R
C20 C 0.7997(8) 0.6279(6) 0.1143(4) 0.0610(17) Uani 1 1 d .
H20A H 0.7346 0.6389 0.0796 0.073 Uiso 1 1 calc R
C21 C 0.8177(6) 0.5301(5) 0.1101(4) 0.0460(13) Uani 1 1 d .
H21A H 0.7666 0.4762 0.0719 0.055 Uiso 1 1 calc R
C22 C 1.1167(6) 0.4038(5) 0.1213(3) 0.0417(12) Uani 1 1 d .
C23 C 1.2096(7) 0.5038(6) 0.1071(4) 0.0551(15) Uani 1 1 d .
H23A H 1.1767 0.5616 0.1105 0.066 Uiso 1 1 calc R
C24 C 1.3510(8) 0.5173(7) 0.0877(4) 0.0639(18) Uani 1 1 d .
H24A H 1.4127 0.5838 0.0777 0.077 Uiso 1 1 calc R
C25 C 1.3991(8) 0.4313(7) 0.0836(4) 0.067(2) Uani 1 1 d .
H25A H 1.4951 0.4414 0.0734 0.081 Uiso 1 1 calc R
C26 C 1.3074(7) 0.3300(6) 0.0943(4) 0.0588(17) Uani 1 1 d .
H26A H 1.3389 0.2715 0.0881 0.071 Uiso 1 1 calc R
C27 C 1.1656(6) 0.3187(5) 0.1147(3) 0.0438(12) Uani 1 1 d .
C28 C 1.1540(7) 0.1541(5) 0.2361(4) 0.0518(14) Uani 1 1 d .
C29 C 1.1200(7) 0.1466(5) 0.1577(4) 0.0538(15) Uani 1 1 d .
C30 C 1.1265(9) 0.0634(6) 0.1057(5) 0.0686(19) Uani 1 1 d .
H30A H 1.1022 0.0612 0.0531 0.082 Uiso 1 1 calc R
C31 C 1.1675(10) -0.0147(7) 0.1302(6) 0.081(2) Uani 1 1 d .
H31A H 1.1728 -0.0701 0.0946 0.097 Uiso 1 1 calc R
C32 C 1.2019(10) -0.0123(6) 0.2087(6) 0.081(2) Uani 1 1 d .
H32A H 1.2293 -0.0666 0.2261 0.097 Uiso 1 1 calc R
C33 C 1.1953(8) 0.0710(6) 0.2610(5) 0.0653(18) Uani 1 1 d .
H33A H 1.2186 0.0722 0.3136 0.078 Uiso 1 1 calc R
C34 C 1.1487(7) 0.2232(5) 0.4001(4) 0.0507(14) Uani 1 1 d .
C35 C 1.2768(7) 0.2532(7) 0.4458(4) 0.0662(19) Uani 1 1 d .
H35A H 1.3627 0.2925 0.4252 0.079 Uiso 1 1 calc R
C36 C 1.2778(10) 0.2248(8) 0.5224(5) 0.088(3) Uani 1 1 d .
H36A H 1.3623 0.2461 0.5535 0.105 Uiso 1 1 calc R
C37 C 1.1447(12) 0.1626(8) 0.5502(5) 0.086(3) Uani 1 1 d .
H37A H 1.1430 0.1393 0.5994 0.103 Uiso 1 1 calc R
C38 C 1.0217(10) 0.1365(7) 0.5077(5) 0.076(2) Uani 1 1 d .
H38A H 0.9351 0.0983 0.5282 0.092 Uiso 1 1 calc R
C39 C 1.0237(8) 0.1668(6) 0.4328(4) 0.0599(16) Uani 1 1 d .
H39A H 0.9371 0.1481 0.4037 0.072 Uiso 1 1 calc R
C40 C 1.3154(7) 0.3673(5) 0.2951(3) 0.0462(13) Uani 1 1 d .
C41 C 1.4409(6) 0.3428(6) 0.2805(3) 0.0511(14) Uani 1 1 d .
H41A H 1.4360 0.2720 0.2726 0.061 Uiso 1 1 calc R
C42 C 1.5724(7) 0.4228(7) 0.2777(4) 0.0646(19) Uani 1 1 d .
H42A H 1.6550 0.4052 0.2684 0.078 Uiso 1 1 calc R
C43 C 1.5815(8) 0.5277(7) 0.2885(5) 0.071(2) Uani 1 1 d .
H43A H 1.6704 0.5808 0.2862 0.085 Uiso 1 1 calc R
C44 C 1.4606(9) 0.5553(6) 0.3026(5) 0.073(2) Uani 1 1 d .
H44A H 1.4672 0.6265 0.3104 0.087 Uiso 1 1 calc R
C45 C 1.3254(8) 0.4733(5) 0.3050(4) 0.0545(15) Uani 1 1 d .
H45A H 1.2427 0.4911 0.3132 0.065 Uiso 1 1 calc R
F1 F 0.5901(8) -0.0279(9) 0.1932(5) 0.199(5) Uani 1 1 d .
F2 F 0.7599(18) -0.0470(8) 0.2549(6) 0.271(9) Uani 1 1 d .
F3 F 0.7942(7) 0.0730(5) 0.1827(4) 0.118(2) Uani 1 1 d .
B B 0.3047(10) 0.7880(8) 0.3619(7) 0.076(3) Uani 1 1 d .
F4 F 0.4302(6) 0.8044(4) 0.4010(4) 0.1020(18) Uani 1 1 d .
F5 F 0.3226(8) 0.7773(8) 0.2817(4) 0.154(3) Uani 1 1 d .
F6 F 0.2612(8) 0.8716(6) 0.3711(5) 0.139(3) Uani 1 1 d .
F7 F 0.2032(8) 0.6970(6) 0.3776(5) 0.168(4) Uani 1 1 d .

loop_
_atom_site_aniso_label
_atom_site_aniso_U_11
_atom_site_aniso_U_22
_atom_site_aniso_U_33
_atom_site_aniso_U_23
_atom_site_aniso_U_13
_atom_site_aniso_U_12
Cu 0.0410(4) 0.0395(4) 0.0454(4) 0.0075(3) 0.0021(3) 0.0130(3)
P1 0.0370(7) 0.0398(7) 0.0424(7) 0.0071(6) -0.0012(6) 0.0142(6)
P2 0.0440(8) 0.0429(8) 0.0454(8) 0.0054(6) -0.0046(6) 0.0187(6)
O1 0.055(2) 0.049(2) 0.053(2) 0.0058(18) -0.0010(19) 0.025(2)
N1 0.057(3) 0.044(3) 0.043(2) 0.008(2) -0.001(2) 0.020(2)
N2 0.048(3) 0.047(3) 0.062(3) 0.017(2) 0.009(2) 0.008(2)
N3 0.043(3) 0.040(3) 0.060(3) 0.008(2) -0.004(2) 0.006(2)
C1 0.104(7) 0.046(4) 0.081(5) -0.001(4) -0.009(5) 0.008(4)
C2 0.059(4) 0.040(3) 0.080(5) 0.007(3) -0.004(3) -0.002(3)
C3 0.102(7) 0.044(4) 0.114(7) 0.023(4) 0.010(6) -0.015(4)
C4 0.085(6) 0.076(6) 0.106(7) 0.036(5) 0.039(5) 0.006(5)
C5 0.038(3) 0.050(3) 0.052(3) 0.012(3) 0.003(2) 0.013(2)
C6 0.058(4) 0.083(5) 0.048(3) 0.014(3) 0.012(3) 0.016(4)
C7 0.075(5) 0.068(5) 0.061(4) -0.001(3) 0.011(4) 0.031(4)
C8 0.086(5) 0.060(4) 0.055(4) 0.000(3) -0.001(4) 0.034(4)
C9 0.053(3) 0.046(3) 0.053(3) 0.004(3) -0.004(3) 0.009(3)
C10 0.050(3) 0.038(3) 0.052(3) 0.004(2) -0.002(3) 0.020(3)
C11 0.047(3) 0.055(4) 0.071(4) -0.002(3) -0.002(3) 0.014(3)
C12 0.046(4) 0.071(5) 0.117(8) -0.016(5) -0.010(4) 0.004(4)
C13 0.099(7) 0.071(6) 0.103(7) -0.038(5) -0.052(6) 0.041(5)
C14 0.101(6) 0.059(4) 0.064(4) -0.011(3) -0.024(4) 0.034(5)
C15 0.063(4) 0.052(4) 0.052(3) 0.004(3) 0.003(3) 0.026(3)
C16 0.040(3) 0.042(3) 0.042(3) 0.002(2) -0.005(2) 0.014(2)
C17 0.072(4) 0.046(3) 0.054(3) 0.005(3) -0.018(3) 0.018(3)
C18 0.069(4) 0.042(3) 0.070(4) 0.000(3) -0.004(4) 0.013(3)
C19 0.085(5) 0.047(4) 0.078(5) 0.015(3) 0.004(4) 0.030(4)
C20 0.060(4) 0.054(4) 0.079(5) 0.008(3) -0.010(3) 0.032(3)
C21 0.036(3) 0.048(3) 0.053(3) 0.006(2) -0.005(2) 0.013(2)
C22 0.040(3) 0.052(3) 0.037(3) 0.012(2) -0.005(2) 0.018(2)
C23 0.049(3) 0.060(4) 0.054(3) 0.016(3) -0.010(3) 0.013(3)
C24 0.054(4) 0.076(5) 0.064(4) 0.027(4) 0.006(3) 0.019(4)
C25 0.049(4) 0.099(6) 0.054(4) 0.029(4) 0.010(3) 0.018(4)
C26 0.055(4) 0.083(5) 0.053(3) 0.009(3) 0.003(3) 0.041(4)
C27 0.034(3) 0.061(4) 0.036(2) 0.004(2) 0.000(2) 0.015(2)
C28 0.052(3) 0.046(3) 0.062(4) 0.003(3) -0.003(3) 0.023(3)
C29 0.055(4) 0.045(3) 0.067(4) 0.002(3) 0.000(3) 0.025(3)
C30 0.081(5) 0.059(4) 0.069(4) -0.010(3) -0.002(4) 0.032(4)
C31 0.102(7) 0.059(5) 0.095(6) -0.012(4) -0.003(5) 0.049(5)
C32 0.092(6) 0.047(4) 0.116(7) 0.005(4) 0.011(5) 0.041(4)
C33 0.071(5) 0.056(4) 0.079(5) 0.012(3) -0.002(4) 0.033(4)
C34 0.050(3) 0.058(4) 0.050(3) 0.011(3) 0.001(3) 0.025(3)
C35 0.044(3) 0.088(6) 0.065(4) 0.017(4) -0.004(3) 0.018(4)
C36 0.091(6) 0.119(8) 0.053(4) 0.022(5) -0.022(4) 0.033(6)
C37 0.122(8) 0.100(7) 0.058(4) 0.033(4) 0.014(5) 0.059(6)
C38 0.089(6) 0.070(5) 0.073(5) 0.031(4) 0.003(4) 0.023(4)
C39 0.058(4) 0.057(4) 0.064(4) 0.017(3) -0.003(3) 0.017(3)
C40 0.051(3) 0.046(3) 0.040(3) 0.002(2) -0.008(2) 0.016(3)
C41 0.046(3) 0.062(4) 0.047(3) 0.008(3) -0.002(3) 0.020(3)
C42 0.043(3) 0.096(6) 0.054(4) 0.019(4) 0.003(3) 0.019(4)
C43 0.052(4) 0.077(5) 0.070(5) 0.017(4) -0.005(3) 0.001(4)
C44 0.078(5) 0.052(4) 0.075(5) 0.006(3) -0.010(4) 0.004(4)
C45 0.061(4) 0.055(4) 0.052(3) 0.006(3) -0.003(3) 0.026(3)
F1 0.111(5) 0.233(10) 0.161(8) -0.110(8) -0.013(5) -0.025(6)
F2 0.60(3) 0.171(9) 0.146(7) 0.021(6) 0.046(11) 0.273(15)
F3 0.123(5) 0.079(4) 0.132(5) -0.015(4) 0.045(4) 0.016(4)
B 0.061(5) 0.066(6) 0.098(7) 0.028(5) -0.007(5) 0.012(4)
F4 0.087(3) 0.081(3) 0.120(4) 0.021(3) -0.041(3) 0.002(3)
F5 0.109(5) 0.246(10) 0.113(5) 0.051(6) -0.001(4) 0.060(6)
F6 0.121(5) 0.106(5) 0.206(8) 0.033(5) 0.009(5) 0.053(5)
F7 0.138(6) 0.104(5) 0.200(8) 0.086(5) -0.072(6) -0.058(4)

loop_
_atom_type_symbol
_atom_type_description
_atom_type_scat_dispersion_real
_atom_type_scat_dispersion_imag
_atom_type_scat_source
C C 0.0033 0.0016 'International Tables Vol C Tables 4.2.6.8 and 6.1.1.4'
H H 0.0000 0.0000 'International Tables Vol C Tables 4.2.6.8 and 6.1.1.4'
B B 0.0013 0.0007 'International Tables Vol C Tables 4.2.6.8 and 6.1.1.4'
N N 0.0061 0.0033 'International Tables Vol C Tables 4.2.6.8 and 6.1.1.4'
O O 0.0106 0.0060 'International Tables Vol C Tables 4.2.6.8 and 6.1.1.4'
F F 0.0171 0.0103 'International Tables Vol C Tables 4.2.6.8 and 6.1.1.4'
P P 0.1023 0.0942 'International Tables Vol C Tables 4.2.6.8 and 6.1.1.4'
Cl Cl 0.1484 0.1585 'International Tables Vol C Tables 4.2.6.8 and 6.1.1.4'
Cu Cu 0.3201 1.2651 'International Tables Vol C Tables 4.2.6.8 and 6.1.1.4'

loop_
_geom_angle_atom_site_label_1
_geom_angle_atom_site_label_2
_geom_angle_atom_site_label_3
_geom_angle
N1 Cu N3 78.3(2)
N1 Cu P1 114.99(13)
N3 Cu P1 119.30(14)
N1 Cu P2 115.68(13)
N3 Cu P2 108.18(14)
P1 Cu P2 115.24(6)
C10 P1 C16 103.2(2)
C10 P1 C22 106.0(3)
C16 P1 C22 104.1(3)
C10 P1 Cu 116.3(2)
C16 P1 Cu 118.80(18)
C22 P1 Cu 107.11(16)
C40 P2 C28 102.2(3)
C40 P2 C34 103.9(3)
C28 P2 C34 103.7(3)
C40 P2 Cu 116.03(19)
C28 P2 Cu 115.3(2)
C34 P2 Cu 114.2(2)
C27 O1 C29 119.0(5)
C5 N1 C9 117.2(6)
C5 N1 Cu 115.7(4)
C9 N1 Cu 126.7(4)
C4 N2 N3 111.8(6)
C4 N2 C5 128.7(7)
N3 N2 C5 119.5(5)
C2 N3 N2 104.0(6)
C2 N3 Cu 143.7(5)
N2 N3 Cu 109.8(4)
F2 C1 F1 108.9(11)
F2 C1 F3 105.8(11)
F1 C1 F3 102.5(9)
F2 C1 C2 112.5(8)
F1 C1 C2 111.9(9)
F3 C1 C2 114.6(7)
N3 C2 C3 111.3(7)
N3 C2 C1 121.2(7)
C3 C2 C1 127.5(7)
C4 C3 C2 105.7(7)
C3 C4 N2 107.3(8)
N1 C5 C6 124.1(6)
N1 C5 N2 115.0(5)
C6 C5 N2 120.9(6)
C7 C6 C5 117.2(7)
C8 C7 C6 120.5(7)
C7 C8 C9 118.5(7)
N1 C9 C8 122.5(7)
C11 C10 C15 118.3(6)
C11 C10 P1 119.3(5)
C15 C10 P1 122.3(5)
C12 C11 C10 120.9(8)
C11 C12 C13 119.0(9)
C14 C13 C12 121.9(8)
C13 C14 C15 118.6(8)
C14 C15 C10 121.2(7)
C21 C16 C17 118.7(5)
C21 C16 P1 122.8(4)
C17 C16 P1 118.5(4)
C18 C17 C16 120.3(6)
C19 C18 C17 119.8(7)
C20 C19 C18 119.9(6)
C21 C20 C19 121.0(6)
C20 C21 C16 120.2(6)
C27 C22 C23 119.3(6)
C27 C22 P1 116.9(4)
C23 C22 P1 123.2(5)
C24 C23 C22 120.2(7)
C25 C24 C23 119.5(7)
C24 C25 C26 121.5(7)
C25 C26 C27 117.8(6)
C22 C27 O1 116.2(5)
C22 C27 C26 121.5(6)
O1 C27 C26 122.3(6)
C29 C28 C33 116.1(6)
C29 C28 P2 120.2(5)
C33 C28 P2 123.7(5)
C28 C29 C30 122.4(6)
C28 C29 O1 119.2(5)
C30 C29 O1 118.2(6)
C31 C30 C29 120.7(8)
C30 C31 C32 119.7(7)
C33 C32 C31 119.7(7)
C32 C33 C28 121.3(7)
C39 C34 C35 117.8(6)
C39 C34 P2 119.3(5)
C35 C34 P2 122.7(5)
C34 C35 C36 121.1(7)
C35 C36 C37 117.2(7)
C38 C37 C36 121.8(7)
C37 C38 C39 119.6(8)
C34 C39 C38 122.3(7)
C45 C40 C41 118.3(6)
C45 C40 P2 118.7(5)
C41 C40 P2 122.9(5)
C42 C41 C40 120.8(7)
C43 C42 C41 120.5(7)
C42 C43 C44 120.6(7)
C43 C44 C45 119.0(7)
C40 C45 C44 120.8(6)
F6 B F4 112.6(9)
F6 B F7 113.3(9)
F4 B F7 111.8(8)
F6 B F5 102.2(9)
F4 B F5 110.1(9)
F7 B F5 106.3(10)

loop_
_geom_bond_atom_site_label_1
_geom_bond_atom_site_label_2
_geom_bond_distance
Cu N1 2.100(5)
Cu N3 2.141(5)
Cu P1 2.2707(16)
Cu P2 2.2923(16)
P1 C10 1.824(6)
P1 C16 1.833(6)
P1 C22 1.841(6)
P2 C40 1.824(7)
P2 C28 1.830(7)
P2 C34 1.839(6)
O1 C27 1.373(7)
O1 C29 1.403(7)
N1 C5 1.317(8)
N1 C9 1.341(8)
N2 C4 1.360(9)
N2 N3 1.361(8)
N2 C5 1.435(8)
N3 C2 1.346(8)
C1 F2 1.267(12)
C1 F1 1.282(11)
C1 F3 1.329(11)
C1 C2 1.459(12)
C2 C3 1.398(12)
C3 C4 1.352(14)
C5 C6 1.398(9)
C6 C7 1.362(11)
C7 C8 1.358(11)
C8 C9 1.390(9)
C10 C11 1.383(9)
C10 C15 1.390(9)
C11 C12 1.371(10)
C12 C13 1.380(14)
C13 C14 1.357(14)
C14 C15 1.380(10)
C16 C21 1.393(7)
C16 C17 1.404(8)
C17 C18 1.389(9)
C18 C19 1.381(10)
C19 C20 1.377(10)
C20 C21 1.374(8)
C22 C27 1.372(8)
C22 C23 1.395(9)
C23 C24 1.391(10)
C24 C25 1.379(11)
C25 C26 1.389(11)
C26 C27 1.405(8)
C28 C29 1.373(9)
C28 C33 1.407(8)
C29 C30 1.376(9)
C30 C31 1.341(10)
C31 C32 1.383(12)
C32 C33 1.381(11)
C34 C39 1.371(9)
C34 C35 1.398(9)
C35 C36 1.408(10)
C36 C37 1.415(13)
C37 C38 1.332(12)
C38 C39 1.387(10)
C40 C45 1.384(9)
C40 C41 1.397(8)
C41 C42 1.384(10)
C42 C43 1.372(12)
C43 C44 1.376(12)
C44 C45 1.421(10)
B F6 1.322(12)
B F4 1.343(10)
B F7 1.348(11)
B F5 1.391(14)
